data_4063866
loop_
_publ_author_name
'Aguilar, David'
'Bielsa, Raquel'
'Soler, Tatiana'
'Urriolabeitia, Esteban P.'

_publ_section_title
;
 Cycloruthenated Complexes from Iminophosphoranes: Synthesis, Structure,
 and Reactivity with Internal Alkynes
;
_journal_issue 3
_journal_name_full Organometallics
_journal_page_first 642
_journal_paper_doi 10.1021/om100997x
_journal_volume 30
_journal_year 2011
_chemical_formula_moiety 'C34 H33 Cl N P Ru'
_chemical_formula_sum 'C34 H33 Cl N P Ru'
_chemical_formula_weight 623.10
_chemical_name_systematic
; 
 ? 
;
_space_group_IT_number 14
_symmetry_cell_setting monoclinic
_symmetry_space_group_name_Hall '-P 2ybc'
_symmetry_space_group_name_H-M 'P 1 21/c 1'
_atom_sites_solution_hydrogens geom
_atom_sites_solution_primary direct
_atom_sites_solution_secondary difmap
_audit_creation_method SHELXL-97
_cell_angle_alpha 90.00
_cell_angle_beta 99.827(3)
_cell_angle_gamma 90.00
_cell_formula_units_Z 4
_cell_length_a 10.0506(3)
_cell_length_b 16.1798(3)
_cell_length_c 17.5873(4)
_cell_measurement_reflns_used 11307
_cell_measurement_temperature 150(1)
_cell_measurement_theta_max 32.0257
_cell_measurement_theta_min 2.8605
_cell_volume 2818.03(12)
_computing_cell_refinement
;
CrysAlis RED, Oxford Diffraction Ltd.,
Version 1.171.32.19 (release 28-02-2008 CrysAlis171 .NET)
(compiled Feb 28 2008,12:10:31)
;
_computing_data_collection
;
CrysAlis CCD, Oxford Diffraction Ltd.,
Version 1.171.32.19 (release 28-02-2008 CrysAlis171 .NET)
(compiled Feb 28 2008,12:10:31)
;
_computing_data_reduction
;
CrysAlis RED, Oxford Diffraction Ltd.,
Version 1.171.32.19 (release 28-02-2008 CrysAlis171 .NET)
(compiled Feb 28 2008,12:10:31)
;
_computing_molecular_graphics
;
SHELXTL  Rel. 6.12/V (Sheldrick, Acta Cryst. 2008, A64, 112-122)
;
_computing_publication_material
;
SHELX-97 (Sheldrick, Acta Cryst. 2008, A64, 112-122)' 
;
_computing_structure_refinement
;
SHELXL-97 (Sheldrick, Acta Cryst. 2008, A64, 112-122) 
;
_computing_structure_solution
;
SHELXL-97 (Sheldrick, Acta Cryst. 2008, A64, 112-122) 
;
_diffrn_ambient_temperature 150(1)
_diffrn_detector_area_resol_mean 16.3990
_diffrn_measured_fraction_theta_full 0.953
_diffrn_measured_fraction_theta_max 0.953
_diffrn_measurement_device_type 'Oxford Diffraction Xcalibur2'
_diffrn_measurement_method '\w and \f scans'
_diffrn_radiation_monochromator graphite
_diffrn_radiation_source 'fine-focus sealed tube'
_diffrn_radiation_type MoK\a
_diffrn_radiation_wavelength 0.71073
_diffrn_reflns_av_R_equivalents 0.0343
_diffrn_reflns_av_sigmaI/netI 0.0355
_diffrn_reflns_limit_h_max 10
_diffrn_reflns_limit_h_min -11
_diffrn_reflns_limit_k_max 19
_diffrn_reflns_limit_k_min -19
_diffrn_reflns_limit_l_max 20
_diffrn_reflns_limit_l_min -20
_diffrn_reflns_number 18712
_diffrn_reflns_theta_full 25.00
_diffrn_reflns_theta_max 25.00
_diffrn_reflns_theta_min 2.78
_exptl_absorpt_coefficient_mu 0.732
_exptl_absorpt_correction_type none
_exptl_crystal_colour pink
_exptl_crystal_density_diffrn 1.469
_exptl_crystal_density_method 'not measured'
_exptl_crystal_description block
_exptl_crystal_F_000 1280
_exptl_crystal_size_max 0.28
_exptl_crystal_size_mid 0.21
_exptl_crystal_size_min 0.11
_refine_diff_density_max 0.809
_refine_diff_density_min -0.340
_refine_diff_density_rms 0.062
_refine_ls_extinction_method none
_refine_ls_goodness_of_fit_ref 1.082
_refine_ls_hydrogen_treatment constr
_refine_ls_matrix_type full
_refine_ls_number_parameters 346
_refine_ls_number_reflns 4736
_refine_ls_number_restraints 0
_refine_ls_restrained_S_all 1.082
_refine_ls_R_factor_all 0.0381
_refine_ls_R_factor_gt 0.0254
_refine_ls_shift/su_max 0.008
_refine_ls_shift/su_mean 0.001
_refine_ls_structure_factor_coef Fsqd
_refine_ls_weighting_details 'calc w=1/[\s^2^(Fo^2^)+(0.0302P)^2^] where P=(Fo^2^+2Fc^2^)/3'
_refine_ls_weighting_scheme calc
_refine_ls_wR_factor_gt 0.0576
_refine_ls_wR_factor_ref 0.0594
_reflns_number_gt 3675
_reflns_number_total 4736
_reflns_threshold_expression I>2\s(I)
_cod_data_source_file om100997x_si_001.cif
_cod_data_source_block '__5e'
_cod_original_sg_symbol_H-M P2(1)/c
_cod_database_code 4063866

loop_
_symmetry_equiv_pos_as_xyz
'x, y, z'
'-x, y+1/2, -z+1/2'
'-x, -y, -z'
'x, -y-1/2, z-1/2'

loop_
_atom_site_label
_atom_site_type_symbol
_atom_site_fract_x
_atom_site_fract_y
_atom_site_fract_z
_atom_site_U_iso_or_equiv
_atom_site_adp_type
_atom_site_occupancy
_atom_site_symmetry_multiplicity
_atom_site_calc_flag
_atom_site_refinement_flags
Ru1 Ru 0.26108(2) 0.422188(11) 0.810365(12) 0.01682(7) Uani 1 1 d .
Cl1 Cl 0.03354(6) 0.45411(4) 0.75017(4) 0.02217(15) Uani 1 1 d .
P1 P 0.32726(7) 0.40189(4) 0.63849(4) 0.01688(15) Uani 1 1 d .
N1 N 0.2775(2) 0.35501(11) 0.70857(11) 0.0163(5) Uani 1 1 d .
C1 C 0.3072(2) 0.51954(14) 0.74422(14) 0.0185(6) Uani 1 1 d .
C2 C 0.2938(3) 0.60325(14) 0.76448(16) 0.0228(6) Uani 1 1 d .
H2A H 0.2714 0.6159 0.8135 0.027 Uiso 1 1 calc R
C3 C 0.3121(3) 0.66709(15) 0.71551(16) 0.0257(6) Uani 1 1 d .
H3A H 0.2994 0.7225 0.7307 0.031 Uiso 1 1 calc R
C4 C 0.3491(3) 0.65160(15) 0.64419(16) 0.0261(6) Uani 1 1 d .
H4A H 0.3646 0.6960 0.6115 0.031 Uiso 1 1 calc R
C5 C 0.3628(3) 0.57125(15) 0.62168(15) 0.0235(6) Uani 1 1 d .
H5A H 0.3871 0.5596 0.5729 0.028 Uiso 1 1 calc R
C6 C 0.3408(3) 0.50619(14) 0.67105(14) 0.0178(6) Uani 1 1 d .
C7 C 0.2469(3) 0.41478(15) 0.47835(15) 0.0250(6) Uani 1 1 d .
H7A H 0.3397 0.4207 0.4749 0.030 Uiso 1 1 calc R
C8 C 0.2086(3) 0.39894(14) 0.54977(14) 0.0177(6) Uani 1 1 d .
C9 C 0.0725(3) 0.38873(14) 0.55345(15) 0.0206(6) Uani 1 1 d .
H9A H 0.0454 0.3773 0.6015 0.025 Uiso 1 1 calc R
C10 C -0.0233(3) 0.39517(15) 0.48740(15) 0.0250(6) Uani 1 1 d .
H10A H -0.1162 0.3881 0.4902 0.030 Uiso 1 1 calc R
C11 C 0.0153(3) 0.41180(14) 0.41722(15) 0.0264(6) Uani 1 1 d .
H11A H -0.0509 0.4163 0.3719 0.032 Uiso 1 1 calc R
C12 C 0.1504(3) 0.42184(16) 0.41315(15) 0.0283(7) Uani 1 1 d .
H12A H 0.1768 0.4337 0.3650 0.034 Uiso 1 1 calc R
C13 C 0.4862(3) 0.36494(14) 0.61466(14) 0.0191(6) Uani 1 1 d .
C14 C 0.4878(3) 0.29572(15) 0.56773(15) 0.0258(6) Uani 1 1 d .
H14A H 0.4053 0.2722 0.5428 0.031 Uiso 1 1 calc R
C15 C 0.6089(3) 0.26130(16) 0.55739(16) 0.0309(7) Uani 1 1 d .
H15A H 0.6096 0.2141 0.5253 0.037 Uiso 1 1 calc R
C16 C 0.7289(3) 0.29523(17) 0.59351(17) 0.0329(7) Uani 1 1 d .
H16A H 0.8121 0.2709 0.5868 0.039 Uiso 1 1 calc R
C17 C 0.7287(3) 0.36420(17) 0.63922(17) 0.0346(7) Uani 1 1 d .
H17A H 0.8116 0.3879 0.6635 0.042 Uiso 1 1 calc R
C18 C 0.6066(3) 0.39921(16) 0.64976(16) 0.0265(6) Uani 1 1 d .
H18A H 0.6063 0.4469 0.6813 0.032 Uiso 1 1 calc R
C19 C 0.2532(2) 0.26814(14) 0.70751(13) 0.0167(6) Uani 1 1 d .
C20 C 0.3588(3) 0.21220(14) 0.71050(14) 0.0213(6) Uani 1 1 d .
H20A H 0.4479 0.2319 0.7106 0.026 Uiso 1 1 calc R
C21 C 0.3354(3) 0.12780(15) 0.71331(15) 0.0256(7) Uani 1 1 d .
H21A H 0.4082 0.0901 0.7146 0.031 Uiso 1 1 calc R
C22 C 0.2074(3) 0.09840(14) 0.71424(15) 0.0242(6) Uani 1 1 d .
H22A H 0.1913 0.0406 0.7155 0.029 Uiso 1 1 calc R
C23 C 0.1022(3) 0.15389(14) 0.71326(14) 0.0221(6) Uani 1 1 d .
H23A H 0.0138 0.1339 0.7149 0.027 Uiso 1 1 calc R
C24 C 0.1245(3) 0.23820(14) 0.70998(14) 0.0190(6) Uani 1 1 d .
H24A H 0.0516 0.2757 0.7094 0.023 Uiso 1 1 calc R
C25 C 0.5960(3) 0.41543(18) 0.87489(18) 0.0384(8) Uani 1 1 d .
H25A H 0.6590 0.4013 0.9220 0.058 Uiso 1 1 calc R
H25B H 0.6119 0.4726 0.8602 0.058 Uiso 1 1 calc R
H25C H 0.6102 0.3781 0.8331 0.058 Uiso 1 1 calc R
C26 C 0.4525(3) 0.40680(16) 0.88934(15) 0.0271(6) Uani 1 1 d .
C27 C 0.3792(3) 0.47529(16) 0.91186(15) 0.0289(7) Uani 1 1 d .
H27A H 0.4206 0.5282 0.9176 0.035 Uiso 1 1 calc R
C28 C 0.2465(3) 0.46584(15) 0.92569(14) 0.0268(7) Uani 1 1 d .
H28A H 0.1996 0.5125 0.9405 0.032 Uiso 1 1 calc R
C29 C 0.1811(3) 0.38715(15) 0.91791(14) 0.0230(6) Uani 1 1 d .
C30 C 0.2528(3) 0.31911(15) 0.89656(14) 0.0233(6) Uani 1 1 d .
H30A H 0.2135 0.2656 0.8938 0.028 Uiso 1 1 calc R
C31 C 0.3839(3) 0.33052(15) 0.87918(14) 0.0242(6) Uani 1 1 d .
H31A H 0.4276 0.2849 0.8599 0.029 Uiso 1 1 calc R
C32 C 0.0371(3) 0.38065(16) 0.93203(16) 0.0309(7) Uani 1 1 d .
H32A H -0.0095 0.4339 0.9154 0.037 Uiso 1 1 calc R
C33 C 0.0418(4) 0.3718(2) 1.01934(18) 0.0513(10) Uani 1 1 d .
H33A H -0.0503 0.3730 1.0307 0.077 Uiso 1 1 calc R
H33B H 0.0940 0.4175 1.0462 0.077 Uiso 1 1 calc R
H33C H 0.0847 0.3192 1.0369 0.077 Uiso 1 1 calc R
C34 C -0.0436(3) 0.31149(17) 0.88858(18) 0.0396(8) Uani 1 1 d .
H34A H -0.0453 0.3186 0.8331 0.059 Uiso 1 1 calc R
H34B H -0.1361 0.3127 0.8993 0.059 Uiso 1 1 calc R
H34C H -0.0018 0.2583 0.9052 0.059 Uiso 1 1 calc R

loop_
_atom_site_aniso_label
_atom_site_aniso_U_11
_atom_site_aniso_U_22
_atom_site_aniso_U_33
_atom_site_aniso_U_23
_atom_site_aniso_U_13
_atom_site_aniso_U_12
Ru1 0.01885(12) 0.01677(10) 0.01318(11) 0.00005(9) -0.00198(9) 0.00211(10)
Cl1 0.0189(4) 0.0246(3) 0.0217(3) 0.0022(3) -0.0004(3) 0.0046(3)
P1 0.0153(4) 0.0193(3) 0.0149(3) -0.0001(3) -0.0006(3) -0.0014(3)
N1 0.0168(12) 0.0165(9) 0.0141(11) -0.0014(8) -0.0014(10) -0.0002(9)
C1 0.0130(14) 0.0194(12) 0.0192(14) 0.0015(10) -0.0077(12) -0.0007(11)
C2 0.0202(15) 0.0216(12) 0.0238(15) -0.0023(11) -0.0038(13) 0.0002(11)
C3 0.0238(16) 0.0155(12) 0.0337(17) -0.0008(11) -0.0069(14) -0.0021(12)
C4 0.0229(16) 0.0232(13) 0.0282(16) 0.0079(12) -0.0070(14) -0.0046(12)
C5 0.0189(15) 0.0260(13) 0.0234(15) 0.0014(12) -0.0029(13) -0.0046(12)
C6 0.0144(14) 0.0163(11) 0.0205(14) -0.0001(10) -0.0034(12) -0.0024(11)
C7 0.0246(16) 0.0277(13) 0.0221(15) 0.0005(12) 0.0026(13) -0.0045(12)
C8 0.0182(15) 0.0176(12) 0.0151(14) 0.0032(10) -0.0034(12) -0.0023(11)
C9 0.0230(16) 0.0211(12) 0.0160(14) 0.0011(10) -0.0015(13) -0.0011(12)
C10 0.0216(16) 0.0243(12) 0.0257(16) 0.0019(11) -0.0055(14) 0.0002(12)
C11 0.0336(18) 0.0214(13) 0.0188(14) 0.0008(11) -0.0108(13) -0.0019(13)
C12 0.0397(18) 0.0284(13) 0.0153(14) 0.0030(12) 0.0009(14) -0.0047(14)
C13 0.0175(15) 0.0229(12) 0.0163(14) 0.0025(11) 0.0012(12) -0.0016(11)
C14 0.0241(16) 0.0298(14) 0.0230(15) -0.0022(12) 0.0025(14) -0.0019(13)
C15 0.0354(19) 0.0307(14) 0.0284(16) -0.0014(12) 0.0107(15) 0.0035(14)
C16 0.0237(17) 0.0402(16) 0.0365(18) 0.0073(14) 0.0102(15) 0.0081(14)
C17 0.0192(17) 0.0394(16) 0.044(2) 0.0015(15) 0.0003(15) -0.0068(14)
C18 0.0210(16) 0.0292(14) 0.0280(16) -0.0027(12) 0.0007(14) -0.0044(12)
C19 0.0199(15) 0.0177(11) 0.0107(13) 0.0002(9) -0.0022(12) 0.0008(11)
C20 0.0180(15) 0.0234(13) 0.0222(15) 0.0000(11) 0.0023(13) -0.0011(11)
C21 0.0283(17) 0.0188(13) 0.0294(16) 0.0019(11) 0.0040(14) 0.0031(12)
C22 0.0340(17) 0.0174(12) 0.0207(14) 0.0000(10) 0.0030(14) -0.0044(12)
C23 0.0216(15) 0.0268(13) 0.0174(14) -0.0009(11) 0.0013(13) -0.0067(12)
C24 0.0176(14) 0.0223(12) 0.0167(14) 0.0005(10) 0.0019(12) 0.0027(11)
C25 0.0264(18) 0.0490(18) 0.0351(18) 0.0118(15) -0.0081(15) -0.0001(15)
C26 0.0265(17) 0.0346(15) 0.0156(14) 0.0061(12) -0.0095(13) 0.0018(13)
C27 0.0379(19) 0.0258(14) 0.0178(15) -0.0014(11) -0.0102(14) -0.0032(13)
C28 0.0403(19) 0.0256(14) 0.0120(14) -0.0033(11) -0.0022(14) 0.0074(14)
C29 0.0330(17) 0.0263(13) 0.0084(13) 0.0018(11) -0.0003(13) 0.0045(13)
C30 0.0306(17) 0.0226(13) 0.0149(14) 0.0044(11) -0.0015(13) 0.0032(12)
C31 0.0281(17) 0.0266(13) 0.0149(14) 0.0048(11) -0.0049(13) 0.0101(13)
C32 0.0391(19) 0.0311(14) 0.0249(16) 0.0062(12) 0.0122(15) 0.0107(14)
C33 0.058(2) 0.069(2) 0.0337(19) 0.0092(17) 0.0250(19) 0.0133(19)
C34 0.0360(19) 0.0358(15) 0.050(2) 0.0046(15) 0.0171(17) -0.0036(15)

loop_
_atom_type_symbol
_atom_type_description
_atom_type_scat_dispersion_real
_atom_type_scat_dispersion_imag
_atom_type_scat_source
C C 0.0033 0.0016 'International Tables Vol C Tables 4.2.6.8 and 6.1.1.4'
H H 0.0000 0.0000 'International Tables Vol C Tables 4.2.6.8 and 6.1.1.4'
N N 0.0061 0.0033 'International Tables Vol C Tables 4.2.6.8 and 6.1.1.4'
P P 0.1023 0.0942 'International Tables Vol C Tables 4.2.6.8 and 6.1.1.4'
Cl Cl 0.1484 0.1585 'International Tables Vol C Tables 4.2.6.8 and 6.1.1.4'
Ru Ru -1.2594 0.8363 'International Tables Vol C Tables 4.2.6.8 and 6.1.1.4'

loop_
_geom_angle_atom_site_label_1
_geom_angle_atom_site_label_2
_geom_angle_atom_site_label_3
_geom_angle
C1 Ru1 N1 81.82(8)
C1 Ru1 C27 91.02(10)
N1 Ru1 C27 142.53(10)
C1 Ru1 C31 132.77(10)
N1 Ru1 C31 90.09(9)
C27 Ru1 C31 68.13(10)
C1 Ru1 C28 109.63(9)
N1 Ru1 C28 168.13(8)
C27 Ru1 C28 37.88(10)
C31 Ru1 C28 79.85(10)
C1 Ru1 C26 100.82(10)
N1 Ru1 C26 106.89(9)
C27 Ru1 C26 38.35(10)
C31 Ru1 C26 37.82(10)
C28 Ru1 C26 68.68(10)
C1 Ru1 C29 144.62(9)
N1 Ru1 C29 132.04(8)
C27 Ru1 C29 68.17(10)
C31 Ru1 C29 66.97(9)
C28 Ru1 C29 37.62(9)
C26 Ru1 C29 80.75(10)
C1 Ru1 C30 168.45(10)
N1 Ru1 C30 101.79(8)
C27 Ru1 C30 79.42(10)
C31 Ru1 C30 37.18(9)
C28 Ru1 C30 66.37(9)
C26 Ru1 C30 67.65(10)
C29 Ru1 C30 36.17(9)
C1 Ru1 Cl1 82.87(7)
N1 Ru1 Cl1 86.79(6)
C27 Ru1 Cl1 128.96(8)
C31 Ru1 Cl1 143.34(7)
C28 Ru1 Cl1 97.50(8)
C26 Ru1 Cl1 166.16(7)
C29 Ru1 Cl1 88.55(7)
C30 Ru1 Cl1 108.17(7)
N1 P1 C6 102.63(10)
N1 P1 C8 114.14(11)
C6 P1 C8 107.92(11)
N1 P1 C13 115.08(11)
C6 P1 C13 111.32(11)
C8 P1 C13 105.66(11)
C19 N1 P1 122.21(15)
C19 N1 Ru1 118.51(14)
P1 N1 Ru1 119.12(10)
C6 C1 C2 115.3(2)
C6 C1 Ru1 120.93(16)
C2 C1 Ru1 123.44(18)
C3 C2 C1 122.2(2)
C3 C2 H2A 118.9
C1 C2 H2A 118.9
C2 C3 C4 120.9(2)
C2 C3 H3A 119.5
C4 C3 H3A 119.5
C5 C4 C3 119.1(2)
C5 C4 H4A 120.5
C3 C4 H4A 120.5
C4 C5 C6 119.8(2)
C4 C5 H5A 120.1
C6 C5 H5A 120.1
C1 C6 C5 122.7(2)
C1 C6 P1 115.11(17)
C5 C6 P1 121.51(19)
C12 C7 C8 120.1(2)
C12 C7 H7A 119.9
C8 C7 H7A 119.9
C9 C8 C7 119.1(2)
C9 C8 P1 118.39(18)
C7 C8 P1 122.1(2)
C10 C9 C8 120.2(2)
C10 C9 H9A 119.9
C8 C9 H9A 119.9
C9 C10 C11 120.3(2)
C9 C10 H10A 119.9
C11 C10 H10A 119.9
C12 C11 C10 119.8(3)
C12 C11 H11A 120.1
C10 C11 H11A 120.1
C7 C12 C11 120.4(2)
C7 C12 H12A 119.8
C11 C12 H12A 119.8
C18 C13 C14 119.4(2)
C18 C13 P1 120.18(18)
C14 C13 P1 120.0(2)
C15 C14 C13 120.2(3)
C15 C14 H14A 119.9
C13 C14 H14A 119.9
C16 C15 C14 120.1(3)
C16 C15 H15A 120.0
C14 C15 H15A 120.0
C15 C16 C17 120.3(3)
C15 C16 H16A 119.9
C17 C16 H16A 119.9
C16 C17 C18 119.8(3)
C16 C17 H17A 120.1
C18 C17 H17A 120.1
C13 C18 C17 120.2(2)
C13 C18 H18A 119.9
C17 C18 H18A 119.9
C20 C19 C24 118.8(2)
C20 C19 N1 120.9(2)
C24 C19 N1 120.1(2)
C19 C20 C21 120.6(2)
C19 C20 H20A 119.7
C21 C20 H20A 119.7
C22 C21 C20 120.4(2)
C22 C21 H21A 119.8
C20 C21 H21A 119.8
C21 C22 C23 119.3(2)
C21 C22 H22A 120.3
C23 C22 H22A 120.3
C22 C23 C24 120.7(2)
C22 C23 H23A 119.7
C24 C23 H23A 119.7
C23 C24 C19 120.2(2)
C23 C24 H24A 119.9
C19 C24 H24A 119.9
C26 C25 H25A 109.5
C26 C25 H25B 109.5
H25A C25 H25B 109.5
C26 C25 H25C 109.5
H25A C25 H25C 109.5
H25B C25 H25C 109.5
C31 C26 C27 116.9(2)
C31 C26 C25 121.2(2)
C27 C26 C25 121.9(3)
C31 C26 Ru1 70.21(15)
C27 C26 Ru1 69.34(16)
C25 C26 Ru1 130.05(19)
C28 C27 C26 121.0(2)
C28 C27 Ru1 72.18(16)
C26 C27 Ru1 72.31(16)
C28 C27 H27A 119.5
C26 C27 H27A 119.5
Ru1 C27 H27A 128.3
C27 C28 C29 121.1(2)
C27 C28 Ru1 69.94(15)
C29 C28 Ru1 74.02(14)
C27 C28 H28A 119.5
C29 C28 H28A 119.5
Ru1 C28 H28A 128.9
C30 C29 C28 118.4(2)
C30 C29 C32 122.6(2)
C28 C29 C32 118.9(2)
C30 C29 Ru1 72.46(13)
C28 C29 Ru1 68.36(13)
C32 C29 Ru1 130.12(19)
C29 C30 C31 119.7(2)
C29 C30 Ru1 71.36(14)
C31 C30 Ru1 67.51(14)
C29 C30 H30A 120.1
C31 C30 H30A 120.1
Ru1 C30 H30A 134.4
C26 C31 C30 122.7(2)
C26 C31 Ru1 71.97(15)
C30 C31 Ru1 75.31(15)
C26 C31 H31A 118.7
C30 C31 H31A 118.7
Ru1 C31 H31A 125.9
C34 C32 C29 114.5(2)
C34 C32 C33 111.0(2)
C29 C32 C33 107.7(3)
C34 C32 H32A 107.8
C29 C32 H32A 107.8
C33 C32 H32A 107.8
C32 C33 H33A 109.5
C32 C33 H33B 109.5
H33A C33 H33B 109.5
C32 C33 H33C 109.5
H33A C33 H33C 109.5
H33B C33 H33C 109.5
C32 C34 H34A 109.5
C32 C34 H34B 109.5
H34A C34 H34B 109.5
C32 C34 H34C 109.5
H34A C34 H34C 109.5
H34B C34 H34C 109.5

loop_
_geom_bond_atom_site_label_1
_geom_bond_atom_site_label_2
_geom_bond_distance
Ru1 C1 2.057(2)
Ru1 N1 2.1248(18)
Ru1 C27 2.147(3)
Ru1 C31 2.163(2)
Ru1 C28 2.176(2)
Ru1 C26 2.186(3)
Ru1 C29 2.251(2)
Ru1 C30 2.265(2)
Ru1 Cl1 2.4064(7)
P1 N1 1.5982(19)
P1 C6 1.780(2)
P1 C8 1.795(3)
P1 C13 1.820(2)
N1 C19 1.426(3)
C1 C6 1.402(3)
C1 C2 1.413(3)
C2 C3 1.377(3)
C2 H2A 0.9500
C3 C4 1.390(3)
C3 H3A 0.9500
C4 C5 1.373(3)
C4 H4A 0.9500
C5 C6 1.406(3)
C5 H5A 0.9500
C7 C12 1.374(4)
C7 C8 1.399(3)
C7 H7A 0.9500
C8 C9 1.391(3)
C9 C10 1.381(4)
C9 H9A 0.9500
C10 C11 1.382(4)
C10 H10A 0.9500
C11 C12 1.382(4)
C11 H11A 0.9500
C12 H12A 0.9500
C13 C18 1.377(4)
C13 C14 1.393(3)
C14 C15 1.378(4)
C14 H14A 0.9500
C15 C16 1.378(4)
C15 H15A 0.9500
C16 C17 1.376(4)
C16 H16A 0.9500
C17 C18 1.393(4)
C17 H17A 0.9500
C18 H18A 0.9500
C19 C20 1.389(3)
C19 C24 1.389(3)
C20 C21 1.388(3)
C20 H20A 0.9500
C21 C22 1.374(4)
C21 H21A 0.9500
C22 C23 1.385(4)
C22 H22A 0.9500
C23 C24 1.385(3)
C23 H23A 0.9500
C24 H24A 0.9500
C25 C26 1.514(4)
C25 H25A 0.9800
C25 H25B 0.9800
C25 H25C 0.9800
C26 C31 1.410(4)
C26 C27 1.424(4)
C27 C28 1.403(4)
C27 H27A 0.9500
C28 C29 1.429(4)
C28 H28A 0.9500
C29 C30 1.402(3)
C29 C32 1.513(4)
C30 C31 1.415(4)
C30 H30A 0.9500
C31 H31A 0.9500
C32 C34 1.511(4)
C32 C33 1.535(4)
C32 H32A 1.0000
C33 H33A 0.9800
C33 H33B 0.9800
C33 H33C 0.9800
C34 H34A 0.9800
C34 H34B 0.9800
C34 H34C 0.9800
